data_2210105
loop_
_publ_author_name
'Wang, Pin-Liang'
'Wang, Hai-Bo'
'Ding, Wei-Lin'
'Liu, Zhi-Qian'
'Xing, Zhi-Tao'

_publ_section_title
;
 <i>N</i>-(2,6-Dimethylphenyl)-2-(2-oxo-1-pyrrolidin-1-yl)acetamide
;
_journal_coeditor_code BT2145
_journal_issue 9
_journal_name_full 'Acta Crystallographica Section E'
_journal_page_first o3838
_journal_page_last o3839
_journal_paper_doi 10.1107/S1600536806031370
_journal_volume 62
_journal_year 2006
_chemical_formula_iupac 'C14 H18 N2 O2'
_chemical_formula_moiety 'C14 H18 N2 O2'
_chemical_formula_sum 'C14 H18 N2 O2'
_chemical_formula_weight 246.30
_chemical_name_systematic
;
N-(2,6-dimethylphenyl)-2-(2-oxopyrrolidin-1-yl)acetamide
;
_space_group_IT_number 19
_symmetry_cell_setting orthorhombic
_symmetry_space_group_name_Hall 'P 2ac 2ab'
_symmetry_space_group_name_H-M 'P 21 21 21'
_atom_sites_solution_hydrogens geom
_atom_sites_solution_primary direct
_atom_sites_solution_secondary difmap
_audit_creation_method SHELXL-97
_cell_angle_alpha 90.00
_cell_angle_beta 90.00
_cell_angle_gamma 90.00
_cell_formula_units_Z 4
_cell_length_a 6.3390(13)
_cell_length_b 9.3130(19)
_cell_length_c 22.712(5)
_cell_measurement_reflns_used 25
_cell_measurement_temperature 293(2)
_cell_measurement_theta_max 12
_cell_measurement_theta_min 9
_cell_volume 1340.8(5)
_computing_cell_refinement 'CAD-4 Software'
_computing_data_collection 'CAD-4 Software (Enraf--Nonius, 1989)'
_computing_data_reduction 'XCAD4 (Harms & Wocadlo, 1995)'
_computing_molecular_graphics 'SHELXTL (Siemens, 1996)'
_computing_publication_material SHELXL97
_computing_structure_refinement 'SHELXL97 (Sheldrick, 1997)'
_computing_structure_solution 'SHELXS97 (Sheldrick, 1997)'
_diffrn_ambient_temperature 293(2)
_diffrn_measured_fraction_theta_full 1.000
_diffrn_measured_fraction_theta_max 1.000
_diffrn_measurement_device_type 'Enraf--Nonius CAD-4'
_diffrn_measurement_method \w/2\q
_diffrn_radiation_monochromator graphite
_diffrn_radiation_source 'fine-focus sealed tube'
_diffrn_radiation_type MoK\a
_diffrn_radiation_wavelength 0.71073
_diffrn_reflns_av_R_equivalents 0.0497
_diffrn_reflns_av_sigmaI/netI 0.0540
_diffrn_reflns_limit_h_max 7
_diffrn_reflns_limit_h_min 0
_diffrn_reflns_limit_k_max 11
_diffrn_reflns_limit_k_min 0
_diffrn_reflns_limit_l_max 27
_diffrn_reflns_limit_l_min -27
_diffrn_reflns_number 3018
_diffrn_reflns_theta_full 25.96
_diffrn_reflns_theta_max 25.96
_diffrn_reflns_theta_min 1.79
_diffrn_standards_decay_% 0
_diffrn_standards_interval_count 200
_diffrn_standards_interval_time 120
_diffrn_standards_number 3
_exptl_absorpt_coefficient_mu 0.082
_exptl_absorpt_correction_T_max 0.9887
_exptl_absorpt_correction_T_min 0.9657
_exptl_absorpt_correction_type psi-scan
_exptl_absorpt_process_details '(North et al., 1968)'
_exptl_crystal_colour white
_exptl_crystal_density_diffrn 1.220
_exptl_crystal_density_method 'not measured'
_exptl_crystal_description Block
_exptl_crystal_F_000 528
_exptl_crystal_size_max 0.30
_exptl_crystal_size_mid 0.20
_exptl_crystal_size_min 0.20
_refine_diff_density_max 0.150
_refine_diff_density_min -0.154
_refine_ls_extinction_coef 0.025(4)
_refine_ls_extinction_expression Fc^*^=kFc[1+0.001xFc^2^\l^3^/sin(2\q)]^-1/4^
_refine_ls_extinction_method SHELXL97
_refine_ls_goodness_of_fit_ref 1.024
_refine_ls_hydrogen_treatment mixed
_refine_ls_matrix_type full
_refine_ls_number_parameters 170
_refine_ls_number_reflns 1545
_refine_ls_number_restraints 0
_refine_ls_restrained_S_all 1.024
_refine_ls_R_factor_all 0.0727
_refine_ls_R_factor_gt 0.0459
_refine_ls_shift/su_max 0.000
_refine_ls_shift/su_mean 0.000
_refine_ls_structure_factor_coef Fsqd
_refine_ls_weighting_details 'calc w=1/[\s^2^(Fo^2^)+(0.0622P)^2^+0.07P] where P=(Fo^2^+2Fc^2^)/3'
_refine_ls_weighting_scheme calc
_refine_ls_wR_factor_gt 0.1069
_refine_ls_wR_factor_ref 0.1214
_reflns_number_gt 1114
_reflns_number_total 1545
_reflns_threshold_expression I>2\s(I)
_cod_data_source_file bt2145.cif
_cod_data_source_block I
_cod_database_code 2210105
_cod_database_fobs_code 2210105

loop_
_symmetry_equiv_pos_as_xyz
'x, y, z'
'-x+1/2, -y, z+1/2'
'-x, y+1/2, -z+1/2'
'x+1/2, -y+1/2, -z'

loop_
_atom_site_type_symbol
_atom_site_label
_atom_site_fract_x
_atom_site_fract_y
_atom_site_fract_z
_atom_site_U_iso_or_equiv
_atom_site_adp_type
_atom_site_calc_flag
_atom_site_refinement_flags
_atom_site_occupancy
O O1 0.9789(4) 0.46127(18) 0.23228(9) 0.0645(7) Uani d . 1
O O2 0.8424(4) 0.3048(3) 0.06907(12) 0.0818(8) Uani d . 1
N N1 0.9122(5) 0.2559(3) 0.28130(10) 0.0481(7) Uani d . 1
N N2 1.1149(4) 0.3184(3) 0.13335(10) 0.0482(6) Uani d . 1
C C1 1.1857(6) 0.1982(4) 0.37970(16) 0.0683(10) Uani d . 1
H H1B 1.2689 0.2254 0.3462 0.102 Uiso calc R 1
H H1C 1.1396 0.1006 0.3753 0.102 Uiso calc R 1
H H1D 1.2694 0.2067 0.4148 0.102 Uiso calc R 1
C C2 0.5370(6) 0.4318(4) 0.29141(16) 0.0713(10) Uani d . 1
H H2A 0.5130 0.3426 0.2712 0.107 Uiso calc R 1
H H2B 0.5979 0.4999 0.2646 0.107 Uiso calc R 1
H H2C 0.4054 0.4683 0.3060 0.107 Uiso calc R 1
C C3 0.9968(5) 0.2953(3) 0.38424(13) 0.0509(8) Uani d . 1
C C4 0.9494(6) 0.3615(4) 0.43744(14) 0.0653(10) Uani d . 1
H H4A 1.0363 0.3458 0.4698 0.078 Uiso calc R 1
C C5 0.7783(7) 0.4492(4) 0.44328(16) 0.0725(11) Uani d . 1
H H5A 0.7516 0.4941 0.4791 0.087 Uiso calc R 1
C C6 0.6452(6) 0.4714(4) 0.39632(14) 0.0641(10) Uani d . 1
H H6A 0.5272 0.5297 0.4008 0.077 Uiso calc R 1
C C7 0.6855(5) 0.4073(3) 0.34207(13) 0.0496(8) Uani d . 1
C C8 0.8645(5) 0.3213(3) 0.33676(12) 0.0451(7) Uani d . 1
C C9 0.9701(5) 0.3296(3) 0.23356(12) 0.0453(7) Uani d . 1
C C10 1.0188(7) 0.2392(3) 0.18003(13) 0.0613(10) Uani d . 1
H H10A 1.1122 0.1616 0.1915 0.074 Uiso calc R 1
H H10B 0.8889 0.1967 0.1657 0.074 Uiso calc R 1
C C11 1.0210(5) 0.3401(3) 0.08114(14) 0.0507(8) Uani d . 1
C C12 1.1745(6) 0.4170(4) 0.04193(14) 0.0666(10) Uani d . 1
H H12A 1.2158 0.3560 0.0093 0.080 Uiso calc R 1
H H12B 1.1115 0.5039 0.0263 0.080 Uiso calc R 1
C C13 1.3588(6) 0.4521(6) 0.07865(18) 0.0533(15) Uani d . 1
H H13A 1.3651 0.5546 0.0862 0.111 Uiso calc R 1
H H13B 1.4882 0.4230 0.0593 0.111 Uiso calc R 1
C C14 1.3289(6) 0.3697(4) 0.13566(15) 0.0641(10) Uani d . 1
H H14A 1.4273 0.2902 0.1381 0.077 Uiso calc R 1
H H14B 1.3496 0.4320 0.1694 0.077 Uiso calc R 1
H H1 0.933(5) 0.172(4) 0.2833(13) 0.062(10) Uiso d . 1

loop_
_atom_site_aniso_label
_atom_site_aniso_U_11
_atom_site_aniso_U_22
_atom_site_aniso_U_33
_atom_site_aniso_U_12
_atom_site_aniso_U_13
_atom_site_aniso_U_23
O1 0.1098(19) 0.0267(9) 0.0571(14) -0.0040(12) 0.0198(14) 0.0022(9)
O2 0.0576(15) 0.107(2) 0.0810(18) -0.0039(16) -0.0135(13) -0.0188(17)
N1 0.0776(19) 0.0264(11) 0.0403(13) -0.0035(13) 0.0092(12) 0.0002(10)
N2 0.0586(15) 0.0491(13) 0.0367(13) 0.0008(13) 0.0000(11) 0.0027(12)
C1 0.075(2) 0.062(2) 0.068(2) -0.001(2) -0.0069(19) 0.0065(18)
C2 0.075(2) 0.073(2) 0.066(2) 0.005(2) -0.0061(19) 0.0056(18)
C3 0.063(2) 0.0416(14) 0.0485(17) -0.0106(16) 0.0000(15) 0.0041(13)
C4 0.077(2) 0.074(2) 0.0457(19) -0.007(2) -0.0056(18) -0.0056(17)
C5 0.090(3) 0.079(3) 0.049(2) -0.009(2) 0.010(2) -0.0168(19)
C6 0.069(2) 0.062(2) 0.062(2) 0.002(2) 0.0178(19) -0.0067(17)
C7 0.059(2) 0.0446(16) 0.0455(17) -0.0061(16) 0.0042(15) 0.0026(14)
C8 0.0661(19) 0.0335(13) 0.0357(15) -0.0121(15) 0.0050(14) 0.0008(12)
C9 0.0671(19) 0.0304(13) 0.0385(15) -0.0017(15) 0.0017(14) -0.0004(12)
C10 0.101(3) 0.0353(14) 0.0476(18) -0.0064(19) 0.0141(18) -0.0014(13)
C11 0.0539(19) 0.0535(17) 0.0447(17) 0.0088(17) -0.0012(15) -0.0077(14)
C12 0.077(2) 0.082(2) 0.0415(18) 0.014(2) 0.0078(17) 0.0082(17)
C13 0.064(3) 0.091(4) 0.085(3) -0.012(3) 0.004(2) 0.035(3)
C14 0.058(2) 0.076(2) 0.059(2) 0.002(2) -0.0123(17) 0.0020(18)

loop_
_atom_type_symbol
_atom_type_description
_atom_type_scat_dispersion_real
_atom_type_scat_dispersion_imag
_atom_type_scat_source
C C 0.0033 0.0000 'International Tables Vol C Tables 4.2.6.8 and 6.1.1.4'
H H 0.0000 0.0000 'International Tables Vol C Tables 4.2.6.8 and 6.1.1.4'
N N 0.0061 0.0000 'International Tables Vol C Tables 4.2.6.8 and 6.1.1.4'
O O 0.0106 0.0000 'International Tables Vol C Tables 4.2.6.8 and 6.1.1.4'

loop_
_geom_angle_atom_site_label_1
_geom_angle_atom_site_label_2
_geom_angle_atom_site_label_3
_geom_angle
C9 N1 C8 123.6(2)
C9 N1 H1 121(2)
C8 N1 H1 114(2)
C11 N2 C10 123.0(3)
C11 N2 C14 113.6(3)
C10 N2 C14 123.1(3)
C3 C1 H1B 109.5
C3 C1 H1C 109.5
H1B C1 H1C 109.5
C3 C1 H1D 109.5
H1B C1 H1D 109.5
H1C C1 H1D 109.5
C7 C2 H2A 109.5
C7 C2 H2B 109.5
H2A C2 H2B 109.5
C7 C2 H2C 109.5
H2A C2 H2C 109.5
H2B C2 H2C 109.5
C8 C3 C4 117.9(3)
C8 C3 C1 122.2(3)
C4 C3 C1 119.9(3)
C5 C4 C3 121.5(3)
C5 C4 H4A 119.3
C3 C4 H4A 119.3
C4 C5 C6 120.2(3)
C4 C5 H5A 119.9
C6 C5 H5A 119.9
C5 C6 C7 120.6(4)
C5 C6 H6A 119.7
C7 C6 H6A 119.7
C6 C7 C8 118.2(3)
C6 C7 C2 119.8(3)
C8 C7 C2 122.0(3)
C3 C8 C7 121.7(3)
C3 C8 N1 118.8(3)
C7 C8 N1 119.5(3)
O1 C9 N1 123.1(3)
O1 C9 C10 121.9(3)
N1 C9 C10 115.0(2)
N2 C10 C9 113.4(2)
N2 C10 H10A 108.9
C9 C10 H10A 108.9
N2 C10 H10B 108.9
C9 C10 H10B 108.9
H10A C10 H10B 107.7
O2 C11 N2 125.0(3)
O2 C11 C12 127.0(3)
N2 C11 C12 108.0(3)
C13 C12 C11 106.5(3)
C13 C12 H12A 110.4
C11 C12 H12A 110.4
C13 C12 H12B 110.4
C11 C12 H12B 110.4
H12A C12 H12B 108.6
C12 C13 C14 105.8(3)
C12 C13 H13A 110.6
C14 C13 H13A 110.6
C12 C13 H13B 110.6
C14 C13 H13B 110.6
H13A C13 H13B 108.7
N2 C14 C13 104.8(3)
N2 C14 H14A 110.8
C13 C14 H14A 110.8
N2 C14 H14B 110.8
C13 C14 H14B 110.8
H14A C14 H14B 108.9

loop_
_geom_bond_atom_site_label_1
_geom_bond_atom_site_label_2
_geom_bond_distance
O1 C9 1.227(3)
O2 C11 1.210(4)
N1 C9 1.335(4)
N1 C8 1.431(4)
N1 H1 0.80(3)
N2 C11 1.342(4)
N2 C10 1.428(4)
N2 C14 1.439(4)
C1 C3 1.504(5)
C1 H1B 0.9600
C1 H1C 0.9600
C1 H1D 0.9600
C2 C7 1.504(4)
C2 H2A 0.9600
C2 H2B 0.9600
C2 H2C 0.9600
C3 C8 1.387(4)
C3 C4 1.389(4)
C4 C5 1.364(5)
C4 H4A 0.9300
C5 C6 1.376(5)
C5 H5A 0.9300
C6 C7 1.393(4)
C6 H6A 0.9300
C7 C8 1.394(4)
C9 C10 1.511(4)
C10 H10A 0.9700
C10 H10B 0.9700
C11 C12 1.501(5)
C12 C13 1.472(5)
C12 H12A 0.9700
C12 H12B 0.9700
C13 C14 1.517(5)
C13 H13A 0.9700
C13 H13B 0.9700
C14 H14A 0.9700
C14 H14B 0.9700

loop_
_geom_hbond_atom_site_label_D
_geom_hbond_atom_site_label_H
_geom_hbond_atom_site_label_A
_geom_hbond_site_symmetry_A
_geom_hbond_distance_DH
_geom_hbond_distance_HA
_geom_hbond_distance_DA
_geom_hbond_angle_DHA
N1 H1 O1 3_745 0.80(3) 2.07(3) 2.846(3) 165(3)

loop_
_geom_torsion_atom_site_label_1
_geom_torsion_atom_site_label_2
_geom_torsion_atom_site_label_3
_geom_torsion_atom_site_label_4
_geom_torsion
C8 C3 C4 C5 0.2(5)
C1 C3 C4 C5 -179.4(3)
C3 C4 C5 C6 1.5(5)
C4 C5 C6 C7 -1.3(6)
C5 C6 C7 C8 -0.4(5)
C5 C6 C7 C2 179.5(3)
C4 C3 C8 C7 -2.0(5)
C1 C3 C8 C7 177.6(3)
C4 C3 C8 N1 179.1(3)
C1 C3 C8 N1 -1.3(4)
C6 C7 C8 C3 2.1(4)
C2 C7 C8 C3 -177.8(3)
C6 C7 C8 N1 -179.0(3)
C2 C7 C8 N1 1.2(4)
C9 N1 C8 C3 -113.2(4)
C9 N1 C8 C7 67.8(4)
C8 N1 C9 O1 -3.3(6)
C8 N1 C9 C10 178.4(3)
C11 N2 C10 C9 -114.6(3)
C14 N2 C10 C9 71.9(4)
O1 C9 C10 N2 12.0(5)
N1 C9 C10 N2 -169.7(3)
C10 N2 C11 O2 5.4(5)
C14 N2 C11 O2 179.4(3)
C10 N2 C11 C12 -175.6(3)
C14 N2 C11 C12 -1.6(4)
O2 C11 C12 C13 172.8(4)
N2 C11 C12 C13 -6.1(4)
C11 C12 C13 C14 10.8(5)
C11 N2 C14 C13 8.4(4)
C10 N2 C14 C13 -177.6(3)
C12 C13 C14 N2 -11.6(4)

loop_
_cod_related_entry_id
_cod_related_entry_database
_cod_related_entry_code
1 ChemSpider 64299
